data_7053093
loop_
_publ_author_name
'Abul Haj, Mohammad'
'Aaker\"oy, Christer B.'
'Desper, John'

_publ_section_title
;
 Silver(i) coordination chemistry: from 1-D chains to molecular rectangles
;
_journal_issue 1
_journal_name_full 'New Journal of Chemistry'
_journal_page_first 204
_journal_paper_doi 10.1039/c2nj40669a
_journal_volume 37
_journal_year 2013
_chemical_formula_moiety
;
(C8 H7 N3) Ag (Cl O4) (C2 H3 N)
;
_chemical_formula_sum 'C10 H10 Ag Cl N4 O4'
_chemical_formula_weight 393.54
_chemical_name_systematic
;
2-(4-pyridyl)-imidazole, silver(I) perchlorate
;
_space_group_IT_number 14
_symmetry_cell_setting monoclinic
_symmetry_space_group_name_Hall '-P 2ybc'
_symmetry_space_group_name_H-M 'P 1 21/c 1'
_atom_sites_solution_hydrogens geom
_atom_sites_solution_primary direct
_atom_sites_solution_secondary difmap
_audit_creation_method SHELXL-97
_cell_angle_alpha 90.00
_cell_angle_beta 103.276(6)
_cell_angle_gamma 90.00
_cell_formula_units_Z 4
_cell_length_a 6.9519(6)
_cell_length_b 14.9904(13)
_cell_length_c 12.8623(13)
_cell_measurement_reflns_used 3870
_cell_measurement_temperature 120(2)
_cell_measurement_theta_max 25.79
_cell_measurement_theta_min 2.72
_cell_volume 1304.6(2)
_computing_cell_refinement 'Bruker SAINT'
_computing_data_collection 'Bruker APEX2'
_computing_data_reduction 'Bruker SAINT'
_computing_molecular_graphics 'Bruker SHELXTL'
_computing_publication_material 'Bruker SHELXTL'
_computing_structure_refinement 'SHELXL-97 (Sheldrick, 2008)'
_computing_structure_solution 'SHELXS-97 (Sheldrick, 2008)'
_diffrn_ambient_temperature 120(2)
_diffrn_measured_fraction_theta_full 0.954
_diffrn_measured_fraction_theta_max 0.944
_diffrn_measurement_device_type 'Bruker APEX-II CCD'
_diffrn_measurement_method '\f and \w scans'
_diffrn_radiation_monochromator graphite
_diffrn_radiation_source 'fine-focus sealed tube'
_diffrn_radiation_type MoK\a
_diffrn_radiation_wavelength 0.71073
_diffrn_reflns_av_R_equivalents 0.0566
_diffrn_reflns_av_sigmaI/netI 0.0973
_diffrn_reflns_limit_h_max 9
_diffrn_reflns_limit_h_min -9
_diffrn_reflns_limit_k_max 21
_diffrn_reflns_limit_k_min -21
_diffrn_reflns_limit_l_max 11
_diffrn_reflns_limit_l_min -18
_diffrn_reflns_number 13548
_diffrn_reflns_theta_full 30.00
_diffrn_reflns_theta_max 30.50
_diffrn_reflns_theta_min 2.12
_exptl_absorpt_coefficient_mu 1.768
_exptl_absorpt_correction_T_max 0.9326
_exptl_absorpt_correction_T_min 0.6762
_exptl_absorpt_correction_type multi-scan
_exptl_absorpt_process_details SADABS
_exptl_crystal_colour colourless
_exptl_crystal_density_diffrn 2.004
_exptl_crystal_density_method 'not measured'
_exptl_crystal_description needle
_exptl_crystal_F_000 776
_exptl_crystal_size_max 0.24
_exptl_crystal_size_mid 0.06
_exptl_crystal_size_min 0.04
_refine_diff_density_max 2.145
_refine_diff_density_min -1.752
_refine_diff_density_rms 0.223
_refine_ls_extinction_method none
_refine_ls_goodness_of_fit_ref 0.969
_refine_ls_hydrogen_treatment mixed
_refine_ls_matrix_type full
_refine_ls_number_parameters 181
_refine_ls_number_reflns 3745
_refine_ls_number_restraints 20
_refine_ls_restrained_S_all 0.970
_refine_ls_R_factor_all 0.1227
_refine_ls_R_factor_gt 0.0667
_refine_ls_shift/su_max 0.000
_refine_ls_shift/su_mean 0.000
_refine_ls_structure_factor_coef Fsqd
_refine_ls_weighting_details 'calc w=1/[\s^2^(Fo^2^)+(0.1000P)^2^+0.0000P] where P=(Fo^2^+2Fc^2^)/3'
_refine_ls_weighting_scheme calc
_refine_ls_wR_factor_gt 0.1510
_refine_ls_wR_factor_ref 0.1769
_reflns_number_gt 2271
_reflns_number_total 3745
_reflns_threshold_expression >2sigma(I)
_cod_data_source_file c2nj40669a_2.txt
_cod_data_source_block complex2
_cod_depositor_comments
;
The following automatic conversions were performed:

'_symmetry_cell_setting' value 'Monoclinic' changed to 'monoclinic'
according to /home/saulius/struct/CIF-dictionaries/cif_core.dic
dictionary named 'cif_core.dic' version 2.4.2 from 2011-04-26.

Automatic conversion script
Id: cif_fix_values 1891 2012-01-12 08:04:46Z andrius 
;
_cod_original_sg_symbol_H-M P2(1)/c
_cod_database_code 7053093

loop_
_symmetry_equiv_pos_as_xyz
'x, y, z'
'-x, y+1/2, -z+1/2'
'-x, -y, -z'
'x, -y-1/2, z-1/2'

loop_
_atom_site_label
_atom_site_type_symbol
_atom_site_fract_x
_atom_site_fract_y
_atom_site_fract_z
_atom_site_U_iso_or_equiv
_atom_site_adp_type
_atom_site_occupancy
_atom_site_symmetry_multiplicity
_atom_site_calc_flag
_atom_site_refinement_flags
_atom_site_disorder_assembly
_atom_site_disorder_group
Ag1 Ag 0.29189(7) 0.37029(3) -0.06074(4) 0.02718(18) Uani 1 1 d . . .
Cl1A Cl 0.1701(16) 0.6759(8) 0.4243(8) 0.0282(9) Uani 0.528(11) 1 d PD A 1
O1A O 0.1471(18) 0.5848(7) 0.3839(10) 0.0255(14) Uiso 0.528(11) 1 d PD A 1
O2A O 0.2784(15) 0.6693(7) 0.5333(8) 0.0380(18) Uiso 0.528(11) 1 d PD A 1
O3A O -0.0184(14) 0.7169(8) 0.4172(10) 0.0300(15) Uiso 0.528(11) 1 d PD A 1
O4A O 0.2841(15) 0.7227(6) 0.3607(9) 0.0351(18) Uiso 0.528(11) 1 d PD A 1
Cl1B Cl 0.1731(18) 0.6827(9) 0.4094(9) 0.0282(9) Uani 0.472(11) 1 d PD A 2
O1B O 0.115(2) 0.5903(8) 0.3806(12) 0.0255(14) Uiso 0.472(11) 1 d PD A 2
O2B O 0.3330(16) 0.6897(8) 0.5015(10) 0.0380(18) Uiso 0.472(11) 1 d PD A 2
O3B O 0.0073(18) 0.7281(9) 0.4324(11) 0.0300(15) Uiso 0.472(11) 1 d PD A 2
O4B O 0.2198(17) 0.7252(7) 0.3169(10) 0.0351(18) Uiso 0.472(11) 1 d PD A 2
N1S N 0.3035(8) 0.4780(4) -0.2214(5) 0.0331(13) Uani 1 1 d . . .
C1S C 0.3202(10) 0.4651(4) -0.3050(6) 0.0261(14) Uani 1 1 d . . .
C2S C 0.3373(11) 0.4471(5) -0.4129(6) 0.0389(17) Uani 1 1 d . . .
H2A H 0.3151 0.5023 -0.4548 0.058 Uiso 1 1 calc R . .
H2B H 0.2385 0.4026 -0.4455 0.058 Uiso 1 1 calc R . .
H2C H 0.4699 0.4243 -0.4116 0.058 Uiso 1 1 calc R . .
N11 N 0.2694(7) 0.4772(3) 0.0436(4) 0.0212(11) Uani 1 1 d . . .
C12 C 0.2357(9) 0.4738(4) 0.1419(5) 0.0201(12) Uani 1 1 d . . .
N13 N 0.1924(7) 0.5561(3) 0.1727(4) 0.0212(11) Uani 1 1 d . . .
H13 H 0.152(8) 0.564(4) 0.237(5) 0.025 Uiso 1 1 d . . .
C14 C 0.2003(9) 0.6145(4) 0.0910(5) 0.0234(13) Uani 1 1 d . . .
H14 H 0.1783 0.6771 0.0900 0.028 Uiso 1 1 calc R . .
C15 C 0.2454(8) 0.5649(4) 0.0135(5) 0.0216(13) Uani 1 1 d . . .
H15 H 0.2589 0.5874 -0.0535 0.026 Uiso 1 1 calc R . .
N21 N 0.2777(8) 0.2465(3) 0.3423(4) 0.0233(11) Uani 1 1 d . . .
C22 C 0.1430(10) 0.3120(4) 0.3437(5) 0.0258(14) Uani 1 1 d . . .
H22 H 0.0564 0.3060 0.3906 0.031 Uiso 1 1 calc R . .
C23 C 0.1270(9) 0.3859(4) 0.2807(5) 0.0242(13) Uani 1 1 d . . .
H23 H 0.0326 0.4305 0.2858 0.029 Uiso 1 1 calc R . .
C24 C 0.2460(9) 0.3964(4) 0.2099(5) 0.0204(12) Uani 1 1 d . . .
C25 C 0.3835(8) 0.3286(4) 0.2068(5) 0.0204(12) Uani 1 1 d . . .
H25 H 0.4702 0.3329 0.1597 0.025 Uiso 1 1 calc R . .
C26 C 0.3914(9) 0.2559(4) 0.2724(5) 0.0244(13) Uani 1 1 d . . .
H26 H 0.4828 0.2097 0.2678 0.029 Uiso 1 1 calc R . .

loop_
_atom_site_aniso_label
_atom_site_aniso_U_11
_atom_site_aniso_U_22
_atom_site_aniso_U_33
_atom_site_aniso_U_23
_atom_site_aniso_U_13
_atom_site_aniso_U_12
Ag1 0.0407(3) 0.0147(2) 0.0263(3) -0.00451(19) 0.0081(2) 0.0015(2)
Cl1A 0.0345(9) 0.0186(15) 0.032(2) -0.0068(15) 0.0087(14) -0.0015(9)
Cl1B 0.0345(9) 0.0186(15) 0.032(2) -0.0068(15) 0.0087(14) -0.0015(9)
N1S 0.037(3) 0.022(3) 0.040(4) 0.004(3) 0.008(3) 0.005(2)
C1S 0.032(4) 0.015(3) 0.031(4) 0.006(3) 0.007(3) 0.003(3)
C2S 0.040(4) 0.045(4) 0.036(4) 0.006(3) 0.016(3) 0.008(4)
N11 0.028(3) 0.011(2) 0.022(3) 0.000(2) 0.003(2) -0.003(2)
C12 0.027(3) 0.008(2) 0.026(3) 0.002(2) 0.008(3) -0.005(2)
N13 0.028(3) 0.009(2) 0.026(3) -0.003(2) 0.006(2) 0.001(2)
C14 0.031(3) 0.012(3) 0.026(3) 0.002(2) 0.004(3) 0.000(2)
C15 0.028(3) 0.012(2) 0.024(3) 0.007(2) 0.004(3) 0.002(2)
N21 0.033(3) 0.011(2) 0.026(3) 0.001(2) 0.005(2) -0.002(2)
C22 0.038(4) 0.019(3) 0.025(3) 0.000(3) 0.016(3) -0.002(3)
C23 0.033(3) 0.012(3) 0.028(3) -0.001(2) 0.009(3) 0.003(2)
C24 0.027(3) 0.007(2) 0.027(3) -0.006(2) 0.005(3) -0.004(2)
C25 0.023(3) 0.013(2) 0.027(3) 0.004(2) 0.010(3) 0.001(2)
C26 0.033(3) 0.011(2) 0.030(4) 0.001(2) 0.008(3) -0.001(2)

loop_
_atom_type_symbol
_atom_type_description
_atom_type_scat_dispersion_real
_atom_type_scat_dispersion_imag
_atom_type_scat_source
C C 0.0033 0.0016 'International Tables Vol C Tables 4.2.6.8 and 6.1.1.4'
H H 0.0000 0.0000 'International Tables Vol C Tables 4.2.6.8 and 6.1.1.4'
N N 0.0061 0.0033 'International Tables Vol C Tables 4.2.6.8 and 6.1.1.4'
O O 0.0106 0.0060 'International Tables Vol C Tables 4.2.6.8 and 6.1.1.4'
Cl Cl 0.1484 0.1585 'International Tables Vol C Tables 4.2.6.8 and 6.1.1.4'
Ag Ag -0.8971 1.1015 'International Tables Vol C Tables 4.2.6.8 and 6.1.1.4'

loop_
_geom_angle_atom_site_label_1
_geom_angle_atom_site_label_2
_geom_angle_atom_site_label_3
_geom_angle
_geom_angle_site_symmetry_1
_geom_angle_site_symmetry_3
N11 Ag1 N21 171.20(19) . 4_565
N11 Ag1 N1S 93.04(18) . .
N21 Ag1 N1S 92.86(18) 4_565 .
O3A Cl1A O2A 111.0(8) . .
O3A Cl1A O4A 111.6(8) . .
O2A Cl1A O4A 110.7(8) . .
O3A Cl1A O1A 110.8(8) . .
O2A Cl1A O1A 105.9(8) . .
O4A Cl1A O1A 106.5(8) . .
O3B Cl1B O2B 107.8(10) . .
O3B Cl1B O4B 107.6(10) . .
O2B Cl1B O4B 111.7(10) . .
O3B Cl1B O1B 108.4(10) . .
O2B Cl1B O1B 113.3(10) . .
O4B Cl1B O1B 107.9(9) . .
C1S N1S Ag1 132.2(5) . .
N1S C1S C2S 178.6(8) . .
C1S C2S H2A 109.5 . .
C1S C2S H2B 109.5 . .
H2A C2S H2B 109.5 . .
C1S C2S H2C 109.5 . .
H2A C2S H2C 109.5 . .
H2B C2S H2C 109.5 . .
C12 N11 C15 105.6(5) . .
C12 N11 Ag1 128.6(4) . .
C15 N11 Ag1 124.6(4) . .
N11 C12 N13 110.0(5) . .
N11 C12 C24 127.4(5) . .
N13 C12 C24 122.6(5) . .
C12 N13 C14 107.8(5) . .
C12 N13 H13 120(4) . .
C14 N13 H13 132(4) . .
C15 C14 N13 105.8(5) . .
C15 C14 H14 127.1 . .
N13 C14 H14 127.1 . .
C14 C15 N11 110.9(5) . .
C14 C15 H15 124.6 . .
N11 C15 H15 124.6 . .
C26 N21 C22 116.7(5) . .
C26 N21 Ag1 121.6(4) . 4_566
C22 N21 Ag1 121.5(4) . 4_566
N21 C22 C23 122.8(6) . .
N21 C22 H22 118.6 . .
C23 C22 H22 118.6 . .
C22 C23 C24 120.6(6) . .
C22 C23 H23 119.7 . .
C24 C23 H23 119.7 . .
C23 C24 C25 117.0(5) . .
C23 C24 C12 122.7(5) . .
C25 C24 C12 120.3(6) . .
C26 C25 C24 119.4(6) . .
C26 C25 H25 120.3 . .
C24 C25 H25 120.3 . .
N21 C26 C25 123.5(6) . .
N21 C26 H26 118.3 . .
C25 C26 H26 118.3 . .

loop_
_geom_bond_atom_site_label_1
_geom_bond_atom_site_label_2
_geom_bond_distance
_geom_bond_site_symmetry_2
Ag1 N11 2.120(5) .
Ag1 N21 2.139(5) 4_565
Ag1 N1S 2.638(6) .
Cl1A O3A 1.431(9) .
Cl1A O2A 1.435(10) .
Cl1A O4A 1.444(10) .
Cl1A O1A 1.457(9) .
Cl1B O3B 1.427(11) .
Cl1B O2B 1.429(12) .
Cl1B O4B 1.452(11) .
Cl1B O1B 1.466(11) .
N1S C1S 1.126(8) .
C1S C2S 1.444(9) .
C2S H2A 0.9800 .
C2S H2B 0.9800 .
C2S H2C 0.9800 .
N11 C12 1.338(7) .
N11 C15 1.369(7) .
C12 N13 1.352(7) .
C12 C24 1.445(8) .
N13 C14 1.378(8) .
N13 H13 0.94(6) .
C14 C15 1.338(9) .
C14 H14 0.9500 .
C15 H15 0.9500 .
N21 C26 1.334(8) .
N21 C22 1.359(8) .
N21 Ag1 2.139(5) 4_566
C22 C23 1.361(8) .
C22 H22 0.9500 .
C23 C24 1.373(9) .
C23 H23 0.9500 .
C24 C25 1.402(8) .
C25 C26 1.371(8) .
C25 H25 0.9500 .
C26 H26 0.9500 .

loop_
_geom_torsion_atom_site_label_1
_geom_torsion_atom_site_label_2
_geom_torsion_atom_site_label_3
_geom_torsion_atom_site_label_4
_geom_torsion
_geom_torsion_site_symmetry_1
N11 Ag1 N1S C1S 177.8(7) .
N21 Ag1 N1S C1S -8.7(7) 4_565
N1S Ag1 N11 C12 172.2(5) .
N1S Ag1 N11 C15 6.9(5) .
C15 N11 C12 N13 -0.2(7) .
Ag1 N11 C12 N13 -167.6(4) .
C15 N11 C12 C24 -178.8(6) .
Ag1 N11 C12 C24 13.8(9) .
N11 C12 N13 C14 -0.4(7) .
C24 C12 N13 C14 178.3(5) .
C12 N13 C14 C15 0.8(7) .
N13 C14 C15 N11 -0.9(7) .
C12 N11 C15 C14 0.7(7) .
Ag1 N11 C15 C14 168.8(4) .
C26 N21 C22 C23 -2.5(9) .
Ag1 N21 C22 C23 -178.2(5) 4_566
N21 C22 C23 C24 1.5(10) .
C22 C23 C24 C25 -0.5(9) .
C22 C23 C24 C12 -179.6(6) .
N11 C12 C24 C23 -147.8(6) .
N13 C12 C24 C23 33.7(9) .
N11 C12 C24 C25 33.2(9) .
N13 C12 C24 C25 -145.3(6) .
C23 C24 C25 C26 0.6(8) .
C12 C24 C25 C26 179.7(6) .
C22 N21 C26 C25 2.6(9) .
Ag1 N21 C26 C25 178.3(5) 4_566
C24 C25 C26 N21 -1.8(9) .
